data_7251324
loop_
_publ_author_name
'Natarajan, Architha'
'Karuppannan, Srinivasan'

_publ_section_title
;
 Discovery of a Novel Acetone Hemisolvate of Metacetamol via Swift Cooling
 Crystallization
;
_journal_name_full CrystEngComm
_journal_paper_doi 10.1039/D5CE00927H
_journal_year 2025
_chemical_formula_moiety '2(C8 H9 N O2), C3 H6 O'
_chemical_formula_sum 'C19 H24 N2 O5'
_chemical_formula_weight 360.40
_chemical_name_common 'Metacetamol acetone hemisolvate'
_chemical_name_systematic N(3hydroxyphenylacetamide)acetonehemisolvate
_space_group_crystal_system monoclinic
_space_group_IT_number 14
_space_group_name_Hall '-P 2ybc'
_space_group_name_H-M_alt 'P 1 21/c 1'
_atom_sites_solution_hydrogens geom
_audit_block_doi 10.5517/ccdc.csd.cc2ph4bp
_audit_creation_method SHELXL-2016/6
_audit_update_record
;
2025-09-11 deposited with the CCDC.	2025-11-26 downloaded from the CCDC.
;
_cell_angle_alpha 90
_cell_angle_beta 99.308(8)
_cell_angle_gamma 90
_cell_formula_units_Z 4
_cell_length_a 12.136(3)
_cell_length_b 9.124(2)
_cell_length_c 17.679(5)
_cell_measurement_reflns_used 4558
_cell_measurement_temperature 296(2)
_cell_measurement_theta_max 28.42
_cell_measurement_theta_min 2.52
_cell_volume 1931.8(8)
_computing_cell_refinement 'Bruker SAINT'
_computing_data_collection 'Bruker APEX3'
_computing_data_reduction 'Bruker SAINT'
_computing_structure_refinement 'SHELXL-2016/6 (Sheldrick, 2016)'
_computing_structure_solution 'SHELXT 2014/5 (Sheldrick, 2014)'
_diffrn_ambient_temperature 296(2)
_diffrn_measured_fraction_theta_full 0.995
_diffrn_measured_fraction_theta_max 0.938
_diffrn_measurement_device_type 'Sealed Micro Focustube'
_diffrn_measurement_method '\f and \w scans'
_diffrn_radiation_type MoK\a
_diffrn_radiation_wavelength 0.71073
_diffrn_reflns_av_R_equivalents 0.2850
_diffrn_reflns_av_unetI/netI 0.3965
_diffrn_reflns_Laue_measured_fraction_full 0.995
_diffrn_reflns_Laue_measured_fraction_max 0.938
_diffrn_reflns_limit_h_max 16
_diffrn_reflns_limit_h_min -15
_diffrn_reflns_limit_k_max 9
_diffrn_reflns_limit_k_min -11
_diffrn_reflns_limit_l_max 23
_diffrn_reflns_limit_l_min -23
_diffrn_reflns_number 13390
_diffrn_reflns_point_group_measured_fraction_full 0.995
_diffrn_reflns_point_group_measured_fraction_max 0.938
_diffrn_reflns_theta_full 25.242
_diffrn_reflns_theta_max 28.421
_diffrn_reflns_theta_min 2.519
_diffrn_source 'Sealed Micro Focustube'
_exptl_absorpt_coefficient_mu 0.090
_exptl_absorpt_correction_T_max 0.7440
_exptl_absorpt_correction_T_min 0.6208
_exptl_absorpt_correction_type multi-scan
_exptl_absorpt_process_details 'R.H.Blessing Acta Crystallogr.A 1995,51,33'
_exptl_crystal_colour Colourless
_exptl_crystal_density_diffrn 1.239
_exptl_crystal_description Prismatic
_exptl_crystal_F_000 768
_exptl_crystal_size_max 0.365
_exptl_crystal_size_mid 0.256
_exptl_crystal_size_min 0.125
_refine_diff_density_max 0.215
_refine_diff_density_min -0.236
_refine_diff_density_rms 0.050
_refine_ls_extinction_method none
_refine_ls_goodness_of_fit_ref 0.919
_refine_ls_hydrogen_treatment constr
_refine_ls_matrix_type full
_refine_ls_number_parameters 241
_refine_ls_number_reflns 4558
_refine_ls_number_restraints 0
_refine_ls_restrained_S_all 0.919
_refine_ls_R_factor_all 0.3591
_refine_ls_R_factor_gt 0.1004
_refine_ls_shift/su_max 0.000
_refine_ls_shift/su_mean 0.000
_refine_ls_structure_factor_coef Fsqd
_refine_ls_weighting_details 'w=1/[\s^2^(Fo^2^)] where P=(Fo^2^+2Fc^2^)/3'
_refine_ls_weighting_scheme calc
_refine_ls_wR_factor_gt 0.1765
_refine_ls_wR_factor_ref 0.2678
_reflns_Friedel_coverage 0.000
_reflns_number_gt 1203
_reflns_number_total 4558
_reflns_threshold_expression 'I > 2\s(I)'
_cod_data_source_file d5ce00927h3.cif
_cod_data_source_block M08_a_a_a_a_a_a
_cod_depositor_comments
;
The following automatic conversions were performed:

data item '_exptl_absorpt_correction_type' value 'Multi-scan' was
changed to 'multi-scan' in accordance with the
/home/data/users/saulius/crontab/automatic-downloads/rss-feeds/RSC/lib/dictionaries/cif_core.dic
dictionary named 'cif_core.dic' version 2.4.2 last updated on
2011-04-26.

Automatic conversion script
Id: cif_fix_values 8170 2020-07-09 18:12:32Z antanas 
;
_cod_original_sg_symbol_H-M 'P 21/c'
_cod_database_code 7251324
_shelx_shelxl_version_number 2016/6
_shelx_space_group_comment
;
The symmetry employed for this shelxl refinement is uniquely defined
by the following loop, which should always be used as a source of
symmetry information in preference to the above space-group names.
They are only intended as comments.
;
_shelx_estimated_absorpt_t_min 0.6208
_shelx_estimated_absorpt_t_max 0.7440

loop_
_space_group_symop_operation_xyz
'x, y, z'
'-x, y+1/2, -z+1/2'
'-x, -y, -z'
'x, -y-1/2, z-1/2'

loop_
_atom_site_label
_atom_site_type_symbol
_atom_site_fract_x
_atom_site_fract_y
_atom_site_fract_z
_atom_site_U_iso_or_equiv
_atom_site_adp_type
_atom_site_occupancy
_atom_site_site_symmetry_order
_atom_site_calc_flag
_atom_site_refinement_flags_posn
_atom_site_refinement_flags_adp
_atom_site_refinement_flags_occupancy
_atom_site_disorder_assembly
_atom_site_disorder_group
O2 O 0.6565(3) 0.9863(4) 0.6760(2) 0.0595(11) Uani 1 1 d . . . . .
H10 H 0.635330 1.041996 0.640198 0.089 Uiso 1 1 calc R U . . .
O1 O 0.4020(3) 0.8481(4) 0.4467(2) 0.0702(13) Uani 1 1 d . . . . .
N2 N 0.8438(3) 1.0007(4) 0.8157(2) 0.0467(12) Uani 1 1 d . . . . .
H4 H 0.796664 1.004823 0.773860 0.056 Uiso 1 1 calc R U . . .
O4 O 1.0930(4) 0.6609(4) 0.9696(2) 0.0809(14) Uani 1 1 d . . . . .
H8 H 1.102088 0.731419 0.998726 0.121 Uiso 1 1 calc R U . . .
N1 N 0.4036(4) 0.6478(4) 0.5220(2) 0.0583(13) Uani 1 1 d . . . . .
H15 H 0.377967 0.560010 0.522537 0.070 Uiso 1 1 calc R U . . .
O3 O 0.9074(4) 1.1272(4) 0.9227(2) 0.0825(14) Uani 1 1 d . . . . .
O5 O 0.3194(4) 0.3535(4) 0.5473(2) 0.0879(15) Uani 1 1 d . . . . .
C8 C 0.5947(4) 0.8604(5) 0.6670(3) 0.0448(14) Uani 1 1 d . . . . .
C7 C 0.5306(4) 0.8235(5) 0.5978(3) 0.0427(14) Uani 1 1 d . . . . .
H14 H 0.527155 0.886092 0.555987 0.051 Uiso 1 1 calc R U . . .
C6 C 0.4718(4) 0.6937(5) 0.5910(3) 0.0463(14) Uani 1 1 d . . . . .
C13 C 0.9026(4) 0.8664(6) 0.8284(3) 0.0422(13) Uani 1 1 d . . . . .
C18 C 0.8501(5) 1.1234(6) 0.8592(3) 0.0526(15) Uani 1 1 d . . . . .
C12 C 0.8887(4) 0.7683(6) 0.7677(3) 0.0536(15) Uani 1 1 d . . . . .
H5 H 0.843585 0.791395 0.721572 0.064 Uiso 1 1 calc R U . . .
C9 C 0.5983(4) 0.7688(6) 0.7295(3) 0.0528(15) Uani 1 1 d . . . . .
H11 H 0.639803 0.794376 0.776528 0.063 Uiso 1 1 calc R U . . .
C15 C 1.0247(5) 0.6997(6) 0.9040(3) 0.0540(15) Uani 1 1 d . . . . .
C14 C 0.9713(4) 0.8344(6) 0.8964(3) 0.0515(15) Uani 1 1 d . . . . .
H9 H 0.981619 0.901758 0.936429 0.062 Uiso 1 1 calc R U . . .
C5 C 0.3731(5) 0.7221(6) 0.4558(3) 0.0563(16) Uani 1 1 d . . . . .
C2 C 0.2670(5) 0.2440(6) 0.5263(3) 0.0587(17) Uani 1 1 d . . . . .
C16 C 0.9438(5) 0.6350(6) 0.7774(3) 0.0593(17) Uani 1 1 d . . . . .
H6 H 0.934077 0.567873 0.737326 0.071 Uiso 1 1 calc R U . . .
C11 C 0.4772(5) 0.5996(6) 0.6525(3) 0.0665(18) Uani 1 1 d . . . . .
H13 H 0.438935 0.510848 0.647406 0.080 Uiso 1 1 calc R U . . .
C17 C 1.0116(5) 0.5992(6) 0.8437(4) 0.0679(18) Uani 1 1 d . . . . .
H7 H 1.048444 0.509515 0.848879 0.081 Uiso 1 1 calc R U . . .
C10 C 0.5397(5) 0.6387(6) 0.7212(3) 0.0664(18) Uani 1 1 d . . . . .
H12 H 0.542577 0.576261 0.763034 0.080 Uiso 1 1 calc R U . . .
C19 C 0.7849(5) 1.2534(5) 0.8253(3) 0.0727(19) Uani 1 1 d . . . . .
H1 H 0.756960 1.306514 0.865072 0.109 Uiso 1 1 calc R U . . .
H3 H 0.723397 1.221007 0.787869 0.109 Uiso 1 1 calc R U . . .
H2 H 0.832408 1.316097 0.801155 0.109 Uiso 1 1 calc R U . . .
C4 C 0.2997(5) 0.6401(6) 0.3942(3) 0.081(2) Uani 1 1 d . . . . .
H16 H 0.236794 0.700018 0.373775 0.122 Uiso 1 1 calc R U . . .
H17 H 0.273877 0.551794 0.415044 0.122 Uiso 1 1 calc R U . . .
H18 H 0.341105 0.615875 0.353985 0.122 Uiso 1 1 calc R U . . .
C3 C 0.2826(6) 0.1061(6) 0.5700(3) 0.078(2) Uani 1 1 d . . . . .
H24 H 0.354297 0.106722 0.602174 0.117 Uiso 1 1 calc R U . . .
H22 H 0.278444 0.024914 0.535099 0.117 Uiso 1 1 calc R U . . .
H23 H 0.225108 0.096779 0.601164 0.117 Uiso 1 1 calc R U . . .
C1 C 0.1852(5) 0.2411(7) 0.4525(3) 0.091(2) Uani 1 1 d . . . . .
H19 H 0.168523 0.339662 0.435368 0.137 Uiso 1 1 calc R U . . .
H20 H 0.117805 0.193227 0.460901 0.137 Uiso 1 1 calc R U . . .
H21 H 0.217241 0.188651 0.414320 0.137 Uiso 1 1 calc R U . . .

loop_
_atom_site_aniso_label
_atom_site_aniso_U_11
_atom_site_aniso_U_22
_atom_site_aniso_U_33
_atom_site_aniso_U_23
_atom_site_aniso_U_13
_atom_site_aniso_U_12
O2 0.069(3) 0.045(2) 0.056(3) 0.0080(18) -0.015(2) -0.012(2)
O1 0.089(3) 0.052(2) 0.061(3) 0.018(2) -0.016(2) -0.023(2)
N2 0.052(3) 0.045(3) 0.040(3) 0.000(2) -0.004(2) -0.003(2)
O4 0.103(4) 0.064(3) 0.066(3) -0.009(2) -0.018(3) 0.031(3)
N1 0.074(4) 0.041(3) 0.053(3) 0.005(2) -0.010(3) -0.012(3)
O3 0.106(3) 0.066(3) 0.061(3) -0.019(2) -0.032(3) 0.022(3)
O5 0.111(4) 0.056(3) 0.091(3) -0.006(2) 0.000(3) -0.031(3)
C8 0.045(3) 0.038(3) 0.049(4) 0.002(3) 0.000(3) 0.001(3)
C7 0.049(4) 0.036(3) 0.040(3) 0.003(2) -0.002(3) -0.003(3)
C6 0.050(4) 0.043(3) 0.043(4) 0.001(3) 0.000(3) -0.008(3)
C13 0.037(3) 0.047(3) 0.042(3) 0.002(3) 0.005(3) -0.002(3)
C18 0.059(4) 0.048(3) 0.047(4) 0.004(3) -0.004(3) -0.005(3)
C12 0.055(4) 0.063(4) 0.042(4) 0.002(3) 0.005(3) 0.003(3)
C9 0.060(4) 0.056(4) 0.040(4) 0.008(3) 0.001(3) -0.002(3)
C15 0.053(4) 0.060(4) 0.044(4) 0.002(3) -0.005(3) 0.009(3)
C14 0.053(4) 0.053(4) 0.047(4) -0.002(3) 0.002(3) 0.003(3)
C5 0.053(4) 0.050(4) 0.061(4) 0.003(3) -0.005(3) -0.001(3)
C2 0.065(4) 0.050(4) 0.060(4) -0.012(3) 0.008(3) -0.010(4)
C16 0.062(4) 0.071(4) 0.044(4) -0.020(3) 0.006(3) 0.012(4)
C11 0.075(4) 0.063(4) 0.058(4) 0.012(3) 0.000(4) -0.023(4)
C17 0.076(5) 0.054(4) 0.070(5) -0.009(3) 0.002(4) 0.013(4)
C10 0.077(4) 0.070(4) 0.047(4) 0.021(3) -0.006(3) -0.013(4)
C19 0.088(5) 0.044(4) 0.079(5) 0.004(3) -0.007(4) 0.007(3)
C4 0.090(5) 0.069(4) 0.074(5) 0.001(4) -0.019(4) -0.014(4)
C3 0.107(5) 0.061(4) 0.063(5) -0.010(3) 0.007(4) -0.006(4)
C1 0.091(5) 0.117(6) 0.061(5) 0.006(4) -0.001(4) -0.009(5)

loop_
_atom_type_symbol
_atom_type_description
_atom_type_scat_dispersion_real
_atom_type_scat_dispersion_imag
_atom_type_scat_source
C C 0.0033 0.0016 'International Tables Vol C Tables 4.2.6.8 and 6.1.1.4'
H H 0.0000 0.0000 'International Tables Vol C Tables 4.2.6.8 and 6.1.1.4'
N N 0.0061 0.0033 'International Tables Vol C Tables 4.2.6.8 and 6.1.1.4'
O O 0.0106 0.0060 'International Tables Vol C Tables 4.2.6.8 and 6.1.1.4'

loop_
_geom_angle_atom_site_label_1
_geom_angle_atom_site_label_2
_geom_angle_atom_site_label_3
_geom_angle
_geom_angle_site_symmetry_1
_geom_angle_site_symmetry_3
_geom_angle_publ_flag
C8 O2 H10 109.5 . . ?
C18 N2 C13 130.2(5) . . ?
C18 N2 H4 114.9 . . ?
C13 N2 H4 114.9 . . ?
C15 O4 H8 109.5 . . ?
C5 N1 C6 129.4(4) . . ?
C5 N1 H15 115.3 . . ?
C6 N1 H15 115.3 . . ?
O2 C8 C9 118.1(5) . . ?
O2 C8 C7 121.8(5) . . ?
C9 C8 C7 120.1(5) . . ?
C6 C7 C8 119.8(5) . . ?
C6 C7 H14 120.1 . . ?
C8 C7 H14 120.1 . . ?
C7 C6 C11 120.6(5) . . ?
C7 C6 N1 123.4(5) . . ?
C11 C6 N1 116.1(5) . . ?
C14 C13 C12 121.2(5) . . ?
C14 C13 N2 122.6(5) . . ?
C12 C13 N2 116.2(5) . . ?
O3 C18 N2 121.1(5) . . ?
O3 C18 C19 122.1(5) . . ?
N2 C18 C19 116.8(5) . . ?
C16 C12 C13 118.4(5) . . ?
C16 C12 H5 120.8 . . ?
C13 C12 H5 120.8 . . ?
C8 C9 C10 119.2(5) . . ?
C8 C9 H11 120.4 . . ?
C10 C9 H11 120.4 . . ?
O4 C15 C14 121.6(5) . . ?
O4 C15 C17 117.4(5) . . ?
C14 C15 C17 121.1(5) . . ?
C13 C14 C15 118.6(5) . . ?
C13 C14 H9 120.7 . . ?
C15 C14 H9 120.7 . . ?
O1 C5 N1 122.9(5) . . ?
O1 C5 C4 121.8(5) . . ?
N1 C5 C4 115.4(5) . . ?
O5 C2 C3 121.9(5) . . ?
O5 C2 C1 121.3(6) . . ?
C3 C2 C1 116.8(5) . . ?
C17 C16 C12 122.1(5) . . ?
C17 C16 H6 119.0 . . ?
C12 C16 H6 119.0 . . ?
C10 C11 C6 119.0(5) . . ?
C10 C11 H13 120.5 . . ?
C6 C11 H13 120.5 . . ?
C16 C17 C15 118.6(6) . . ?
C16 C17 H7 120.7 . . ?
C15 C17 H7 120.7 . . ?
C11 C10 C9 121.3(5) . . ?
C11 C10 H12 119.3 . . ?
C9 C10 H12 119.3 . . ?
C18 C19 H1 109.5 . . ?
C18 C19 H3 109.5 . . ?
H1 C19 H3 109.5 . . ?
C18 C19 H2 109.5 . . ?
H1 C19 H2 109.5 . . ?
H3 C19 H2 109.5 . . ?
C5 C4 H16 109.5 . . ?
C5 C4 H17 109.5 . . ?
H16 C4 H17 109.5 . . ?
C5 C4 H18 109.5 . . ?
H16 C4 H18 109.5 . . ?
H17 C4 H18 109.5 . . ?
C2 C3 H24 109.5 . . ?
C2 C3 H22 109.5 . . ?
H24 C3 H22 109.5 . . ?
C2 C3 H23 109.5 . . ?
H24 C3 H23 109.5 . . ?
H22 C3 H23 109.5 . . ?
C2 C1 H19 109.5 . . ?
C2 C1 H20 109.5 . . ?
H19 C1 H20 109.5 . . ?
C2 C1 H21 109.5 . . ?
H19 C1 H21 109.5 . . ?
H20 C1 H21 109.5 . . ?

loop_
_geom_bond_atom_site_label_1
_geom_bond_atom_site_label_2
_geom_bond_distance
_geom_bond_site_symmetry_2
_geom_bond_publ_flag
O2 C8 1.368(5) . ?
O2 H10 0.8200 . ?
O1 C5 1.220(6) . ?
N2 C18 1.352(6) . ?
N2 C13 1.417(6) . ?
N2 H4 0.8600 . ?
O4 C15 1.359(6) . ?
O4 H8 0.8200 . ?
N1 C5 1.352(6) . ?
N1 C6 1.421(6) . ?
N1 H15 0.8600 . ?
O3 C18 1.223(6) . ?
O5 C2 1.210(5) . ?
C8 C9 1.379(6) . ?
C8 C7 1.381(6) . ?
C7 C6 1.378(6) . ?
C7 H14 0.9300 . ?
C6 C11 1.378(7) . ?
C13 C14 1.380(7) . ?
C13 C12 1.387(7) . ?
C18 C19 1.497(6) . ?
C12 C16 1.385(6) . ?
C12 H5 0.9300 . ?
C9 C10 1.380(6) . ?
C9 H11 0.9300 . ?
C15 C14 1.385(7) . ?
C15 C17 1.394(7) . ?
C14 H9 0.9300 . ?
C5 C4 1.493(7) . ?
C2 C3 1.473(7) . ?
C2 C1 1.505(8) . ?
C16 C17 1.358(7) . ?
C16 H6 0.9300 . ?
C11 C10 1.371(7) . ?
C11 H13 0.9300 . ?
C17 H7 0.9300 . ?
C10 H12 0.9300 . ?
C19 H1 0.9600 . ?
C19 H3 0.9600 . ?
C19 H2 0.9600 . ?
C4 H16 0.9600 . ?
C4 H17 0.9600 . ?
C4 H18 0.9600 . ?
C3 H24 0.9600 . ?
C3 H22 0.9600 . ?
C3 H23 0.9600 . ?
C1 H19 0.9600 . ?
C1 H20 0.9600 . ?
C1 H21 0.9600 . ?
